data_2238759
loop_
_publ_author_name
'Li, Yan-Jun'
'Wang, De-Ju'

_publ_section_title
;
 <i>N</i>,<i>N</i>,<i>N</i>'-Tris[(1<i>H</i>-indol-3-yl)methyl]ethane-1,2-diamine
;
_journal_issue 11
_journal_name_full 'Acta Crystallographica Section E'
_journal_page_first o1678
_journal_paper_doi 10.1107/S1600536813028225
_journal_volume 69
_journal_year 2013
_chemical_formula_iupac 'C29 H29 N5'
_chemical_formula_moiety 'C29 H29 N5'
_chemical_formula_sum 'C29 H29 N5'
_chemical_formula_weight 447.57
_chemical_name_systematic
;
<i>N</i>,<i>N</i>,<i>N</i>'-Tris[(1<i>H</i>-indol-3-yl)methyl]ethane-1,2-diamine
;
_space_group_IT_number 14
_symmetry_cell_setting monoclinic
_symmetry_space_group_name_Hall '-P 2ybc'
_symmetry_space_group_name_H-M 'P 1 21/c 1'
_atom_sites_solution_hydrogens geom
_atom_sites_solution_primary direct
_atom_sites_solution_secondary difmap
_audit_creation_method SHELXL-97
_cell_angle_alpha 90.00
_cell_angle_beta 106.512(3)
_cell_angle_gamma 90.00
_cell_formula_units_Z 4
_cell_length_a 13.769(3)
_cell_length_b 10.832(2)
_cell_length_c 16.910(3)
_cell_measurement_reflns_used 2164
_cell_measurement_temperature 298(2)
_cell_measurement_theta_max 20.20
_cell_measurement_theta_min 2.43
_cell_volume 2418.0(8)
_computing_cell_refinement 'SAINT (Bruker, 2001)'
_computing_data_collection 'SMART (Bruker, 2001)'
_computing_data_reduction 'SAINT (Bruker, 2001)'
_computing_molecular_graphics 'SHELXTL (Sheldrick, 2008)'
_computing_publication_material 'SHELXTL (Sheldrick, 2008)'
_computing_structure_refinement 'SHELXL97 (Sheldrick, 2008)'
_computing_structure_solution 'SHELXS97 (Sheldrick, 2008)'
_diffrn_ambient_temperature 298(2)
_diffrn_measured_fraction_theta_full 0.997
_diffrn_measured_fraction_theta_max 0.997
_diffrn_measurement_device_type 'Bruker SMART CCD'
_diffrn_measurement_method '\f and \w scans'
_diffrn_radiation_monochromator graphite
_diffrn_radiation_source 'fine-focus sealed tube'
_diffrn_radiation_type MoK\a
_diffrn_radiation_wavelength 0.71073
_diffrn_reflns_av_R_equivalents 0.0318
_diffrn_reflns_av_sigmaI/netI 0.0388
_diffrn_reflns_limit_h_max 16
_diffrn_reflns_limit_h_min -15
_diffrn_reflns_limit_k_max 8
_diffrn_reflns_limit_k_min -13
_diffrn_reflns_limit_l_max 20
_diffrn_reflns_limit_l_min -19
_diffrn_reflns_number 12582
_diffrn_reflns_theta_full 25.50
_diffrn_reflns_theta_max 25.50
_diffrn_reflns_theta_min 2.26
_exptl_absorpt_coefficient_mu 0.074
_exptl_absorpt_correction_T_max 0.9926
_exptl_absorpt_correction_T_min 0.9882
_exptl_absorpt_correction_type multi-scan
_exptl_absorpt_process_details '(SADABS; Bruker, 2001)'
_exptl_crystal_colour colourless
_exptl_crystal_density_diffrn 1.229
_exptl_crystal_density_method 'not measured'
_exptl_crystal_description block
_exptl_crystal_F_000 952
_exptl_crystal_size_max 0.16
_exptl_crystal_size_mid 0.15
_exptl_crystal_size_min 0.10
_refine_diff_density_max 0.119
_refine_diff_density_min -0.173
_refine_ls_extinction_method none
_refine_ls_goodness_of_fit_ref 0.988
_refine_ls_hydrogen_treatment mixed
_refine_ls_matrix_type full
_refine_ls_number_parameters 319
_refine_ls_number_reflns 4486
_refine_ls_number_restraints 4
_refine_ls_restrained_S_all 1.158
_refine_ls_R_factor_all 0.0810
_refine_ls_R_factor_gt 0.0436
_refine_ls_shift/su_max 0.000
_refine_ls_shift/su_mean 0.000
_refine_ls_structure_factor_coef Fsqd
_refine_ls_weighting_details 'calc w=1/[\s^2^(Fo^2^)+(0.0560P)^2^] where P=(Fo^2^+2Fc^2^)/3'
_refine_ls_weighting_scheme calc
_refine_ls_wR_factor_gt 0.0983
_refine_ls_wR_factor_ref 0.1137
_reflns_number_gt 2785
_reflns_number_total 4486
_reflns_threshold_expression I>2\s(I)
_cod_data_source_file lh5652.cif
_cod_data_source_block I
_cod_original_cell_volume 2418.2(8)
_cod_original_sg_symbol_H-M 'P 21/c'
_cod_database_code 2238759

loop_
_symmetry_equiv_pos_as_xyz
'x, y, z'
'-x, y+1/2, -z+1/2'
'-x, -y, -z'
'x, -y-1/2, z-1/2'

loop_
_atom_site_type_symbol
_atom_site_label
_atom_site_fract_x
_atom_site_fract_y
_atom_site_fract_z
_atom_site_U_iso_or_equiv
_atom_site_adp_type
_atom_site_calc_flag
_atom_site_refinement_flags
_atom_site_occupancy
_atom_site_symmetry_multiplicity
C C1 0.21660(15) 0.20856(19) -0.00132(12) 0.0548(5) Uani d . 1 1
H H1A 0.2423 0.2468 -0.0432 0.066 Uiso calc R 1 1
H H1B 0.1526 0.1692 -0.0287 0.066 Uiso calc R 1 1
C C2 0.29084(15) 0.11279(19) 0.04444(12) 0.0560(5) Uani d . 1 1
H H2A 0.3045 0.0538 0.0058 0.067 Uiso calc R 1 1
H H2B 0.3542 0.1521 0.0736 0.067 Uiso calc R 1 1
C C3 0.32167(15) -0.0165(2) 0.16844(13) 0.0572(6) Uani d . 1 1
H H3A 0.3782 0.0377 0.1932 0.069 Uiso calc R 1 1
H H3B 0.3475 -0.0868 0.1451 0.069 Uiso calc R 1 1
C C4 0.27550(14) -0.06000(18) 0.23321(12) 0.0490(5) Uani d . 1 1
C C5 0.17503(15) -0.07432(19) 0.22497(13) 0.0569(6) Uani d . 1 1
H H5 0.1234 -0.0572 0.1773 0.068 Uiso calc R 1 1
C C6 0.25247(14) -0.13274(18) 0.35366(12) 0.0496(5) Uani d . 1 1
C C7 0.32704(14) -0.09563(17) 0.31615(12) 0.0488(5) Uani d . 1 1
C C8 0.42825(16) -0.0998(2) 0.36324(14) 0.0646(6) Uani d . 1 1
H H8 0.4796 -0.0758 0.3408 0.078 Uiso calc R 1 1
C C9 0.45039(17) -0.1402(2) 0.44351(15) 0.0749(7) Uani d . 1 1
H H9 0.5176 -0.1418 0.4755 0.090 Uiso calc R 1 1
C C10 0.37555(17) -0.1784(2) 0.47800(14) 0.0685(6) Uani d . 1 1
H H10 0.3934 -0.2066 0.5322 0.082 Uiso calc R 1 1
C C11 0.27581(16) -0.1753(2) 0.43353(13) 0.0599(6) Uani d . 1 1
H H11 0.2253 -0.2012 0.4565 0.072 Uiso calc R 1 1
C C12 0.09756(14) 0.35402(19) 0.03092(13) 0.0559(6) Uani d . 1 1
H H12A 0.0811 0.3816 -0.0259 0.067 Uiso calc R 1 1
H H12B 0.0945 0.4251 0.0651 0.067 Uiso calc R 1 1
C C13 0.02160(14) 0.26081(19) 0.03937(12) 0.0507(5) Uani d . 1 1
C C14 -0.04813(15) 0.2018(2) -0.02227(13) 0.0579(6) Uani d . 1 1
H H14 -0.0576 0.2164 -0.0782 0.069 Uiso calc R 1 1
C C15 -0.06722(15) 0.12209(19) 0.09287(13) 0.0537(5) Uani d . 1 1
C C16 0.01110(14) 0.21007(18) 0.11443(12) 0.0499(5) Uani d . 1 1
C C17 0.06024(15) 0.2313(2) 0.19794(13) 0.0589(6) Uani d . 1 1
H H17 0.1134 0.2874 0.2135 0.071 Uiso calc R 1 1
C C18 0.02882(18) 0.1681(2) 0.25622(14) 0.0696(7) Uani d . 1 1
H H18 0.0610 0.1816 0.3118 0.084 Uiso calc R 1 1
C C19 -0.05100(19) 0.0836(2) 0.23338(16) 0.0726(7) Uani d . 1 1
H H19 -0.0718 0.0433 0.2743 0.087 Uiso calc R 1 1
C C20 -0.09945(17) 0.0584(2) 0.15233(16) 0.0670(6) Uani d . 1 1
H H20 -0.1518 0.0011 0.1376 0.080 Uiso calc R 1 1
C C21 0.27573(16) 0.40222(19) 0.06586(12) 0.0564(6) Uani d . 1 1
H H21A 0.2544 0.4589 0.0198 0.068 Uiso calc R 1 1
H H21B 0.3398 0.3664 0.0645 0.068 Uiso calc R 1 1
C C22 0.29158(14) 0.47297(19) 0.14409(12) 0.0517(5) Uani d . 1 1
C C23 0.27479(18) 0.5946(2) 0.15314(15) 0.0667(6) Uani d . 1 1
H H23 0.2451 0.6483 0.1102 0.080 Uiso calc R 1 1
C C24 0.34721(16) 0.5248(2) 0.28034(14) 0.0588(6) Uani d . 1 1
C C25 0.33709(15) 0.42618(19) 0.22502(12) 0.0509(5) Uani d . 1 1
C C26 0.37186(17) 0.3112(2) 0.25615(14) 0.0704(6) Uani d . 1 1
H H26 0.3658 0.2439 0.2210 0.084 Uiso calc R 1 1
C C27 0.4153(2) 0.2975(3) 0.33937(16) 0.0852(8) Uani d . 1 1
H H27 0.4383 0.2201 0.3604 0.102 Uiso calc R 1 1
C C28 0.42564(19) 0.3970(3) 0.39261(15) 0.0812(8) Uani d . 1 1
H H28 0.4563 0.3854 0.4487 0.097 Uiso calc R 1 1
C C29 0.39172(18) 0.5112(3) 0.36443(15) 0.0750(7) Uani d . 1 1
H H29 0.3981 0.5778 0.4003 0.090 Uiso calc R 1 1
N N1 0.20034(11) 0.30344(14) 0.05540(9) 0.0476(4) Uani d . 1 1
N N2 0.24795(13) 0.04946(16) 0.10288(11) 0.0525(5) Uani d D 1 1
H H2 0.2211(15) 0.1029(17) 0.1248(12) 0.063 Uiso d D 1 1
N N3 0.16084(13) -0.11738(18) 0.29652(11) 0.0610(5) Uani d D 1 1
H H3 0.1064(14) -0.135(2) 0.3083(13) 0.073 Uiso d D 1 1
N N4 -0.10242(13) 0.11849(18) 0.00839(12) 0.0606(5) Uani d . 1 1
H H4 -0.1491(16) 0.066(2) -0.0244(12) 0.073 Uiso d D 1 1
N N5 0.30761(17) 0.62689(19) 0.23432(14) 0.0758(6) Uani d D 1 1
H H5A 0.3038(18) 0.6959(18) 0.2547(15) 0.091 Uiso d D 1 1

loop_
_atom_site_aniso_label
_atom_site_aniso_U_11
_atom_site_aniso_U_22
_atom_site_aniso_U_33
_atom_site_aniso_U_12
_atom_site_aniso_U_13
_atom_site_aniso_U_23
C1 0.0607(13) 0.0539(13) 0.0514(12) -0.0051(11) 0.0184(10) -0.0059(10)
C2 0.0567(12) 0.0555(13) 0.0594(13) -0.0005(11) 0.0226(11) -0.0058(11)
C3 0.0540(12) 0.0495(13) 0.0697(14) 0.0061(10) 0.0202(11) 0.0013(11)
C4 0.0474(12) 0.0402(11) 0.0601(13) 0.0007(9) 0.0166(10) -0.0032(10)
C5 0.0516(13) 0.0594(14) 0.0579(14) 0.0006(11) 0.0124(10) -0.0064(11)
C6 0.0455(11) 0.0448(12) 0.0587(13) -0.0032(10) 0.0153(10) -0.0102(10)
C7 0.0474(11) 0.0388(11) 0.0602(13) 0.0012(9) 0.0152(10) -0.0040(10)
C8 0.0466(12) 0.0747(16) 0.0742(16) 0.0027(11) 0.0198(11) 0.0008(13)
C9 0.0512(13) 0.100(2) 0.0687(16) 0.0086(13) 0.0087(11) 0.0051(14)
C10 0.0651(15) 0.0786(18) 0.0621(14) 0.0072(13) 0.0188(12) 0.0015(12)
C11 0.0617(13) 0.0584(14) 0.0629(15) -0.0043(12) 0.0230(11) -0.0054(11)
C12 0.0572(13) 0.0482(13) 0.0577(13) 0.0010(11) 0.0088(10) -0.0006(10)
C13 0.0462(11) 0.0469(12) 0.0552(13) 0.0008(10) 0.0086(9) -0.0065(10)
C14 0.0528(12) 0.0604(14) 0.0586(13) 0.0011(11) 0.0131(10) -0.0038(11)
C15 0.0482(12) 0.0524(13) 0.0605(14) 0.0021(10) 0.0156(10) -0.0074(11)
C16 0.0452(11) 0.0468(12) 0.0570(13) 0.0059(10) 0.0135(9) -0.0068(10)
C17 0.0527(12) 0.0605(14) 0.0607(14) 0.0054(11) 0.0116(10) -0.0093(11)
C18 0.0697(15) 0.0787(17) 0.0596(15) 0.0148(14) 0.0169(12) -0.0015(13)
C19 0.0759(16) 0.0734(17) 0.0773(18) 0.0112(14) 0.0361(14) 0.0081(14)
C20 0.0600(14) 0.0608(15) 0.0851(18) 0.0016(12) 0.0287(13) -0.0036(13)
C21 0.0630(13) 0.0547(13) 0.0535(13) -0.0103(11) 0.0196(10) 0.0005(10)
C22 0.0518(12) 0.0465(13) 0.0583(13) -0.0074(10) 0.0182(10) -0.0045(10)
C23 0.0782(16) 0.0544(15) 0.0695(16) 0.0008(12) 0.0243(12) -0.0005(12)
C24 0.0567(13) 0.0581(15) 0.0648(15) -0.0044(12) 0.0224(11) -0.0143(12)
C25 0.0513(12) 0.0481(13) 0.0532(13) -0.0072(10) 0.0146(10) -0.0078(10)
C26 0.0890(17) 0.0563(15) 0.0599(15) 0.0042(13) 0.0114(12) -0.0058(12)
C27 0.102(2) 0.0800(19) 0.0637(17) 0.0137(16) 0.0079(14) 0.0055(14)
C28 0.0788(17) 0.105(2) 0.0564(15) 0.0071(16) 0.0134(13) -0.0044(16)
C29 0.0732(16) 0.092(2) 0.0612(16) -0.0056(15) 0.0221(12) -0.0276(14)
N1 0.0498(10) 0.0429(10) 0.0498(10) -0.0044(8) 0.0139(8) -0.0041(8)
N2 0.0521(10) 0.0478(11) 0.0598(11) 0.0021(9) 0.0193(8) -0.0007(9)
N3 0.0455(10) 0.0755(14) 0.0633(12) -0.0074(10) 0.0176(9) -0.0044(10)
N4 0.0521(10) 0.0605(12) 0.0669(13) -0.0107(9) 0.0129(9) -0.0135(10)
N5 0.0988(15) 0.0515(13) 0.0811(16) 0.0023(12) 0.0318(12) -0.0176(12)

loop_
_atom_type_symbol
_atom_type_description
_atom_type_scat_dispersion_real
_atom_type_scat_dispersion_imag
_atom_type_scat_source
C C 0.0033 0.0016 'International Tables Vol C Tables 4.2.6.8 and 6.1.1.4'
H H 0.0000 0.0000 'International Tables Vol C Tables 4.2.6.8 and 6.1.1.4'
N N 0.0061 0.0033 'International Tables Vol C Tables 4.2.6.8 and 6.1.1.4'

loop_
_geom_angle_atom_site_label_1
_geom_angle_atom_site_label_2
_geom_angle_atom_site_label_3
_geom_angle
N1 C1 C2 110.75(16)
N1 C1 H1A 109.5
C2 C1 H1A 109.5
N1 C1 H1B 109.5
C2 C1 H1B 109.5
H1A C1 H1B 108.1
N2 C2 C1 108.99(16)
N2 C2 H2A 109.9
C1 C2 H2A 109.9
N2 C2 H2B 109.9
C1 C2 H2B 109.9
H2A C2 H2B 108.3
N2 C3 C4 111.29(16)
N2 C3 H3A 109.4
C4 C3 H3A 109.4
N2 C3 H3B 109.4
C4 C3 H3B 109.4
H3A C3 H3B 108.0
C5 C4 C7 106.02(18)
C5 C4 C3 126.51(19)
C7 C4 C3 127.47(17)
C4 C5 N3 110.30(19)
C4 C5 H5 124.8
N3 C5 H5 124.8
N3 C6 C11 130.32(19)
N3 C6 C7 106.97(18)
C11 C6 C7 122.70(18)
C8 C7 C6 118.10(19)
C8 C7 C4 134.7(2)
C6 C7 C4 107.20(17)
C9 C8 C7 118.6(2)
C9 C8 H8 120.7
C7 C8 H8 120.7
C8 C9 C10 121.9(2)
C8 C9 H9 119.1
C10 C9 H9 119.1
C11 C10 C9 120.9(2)
C11 C10 H10 119.6
C9 C10 H10 119.6
C10 C11 C6 117.8(2)
C10 C11 H11 121.1
C6 C11 H11 121.1
N1 C12 C13 111.60(16)
N1 C12 H12A 109.3
C13 C12 H12A 109.3
N1 C12 H12B 109.3
C13 C12 H12B 109.3
H12A C12 H12B 108.0
C14 C13 C16 105.83(18)
C14 C13 C12 127.4(2)
C16 C13 C12 126.69(17)
C13 C14 N4 111.3(2)
C13 C14 H14 124.3
N4 C14 H14 124.3
N4 C15 C20 130.3(2)
N4 C15 C16 107.87(19)
C20 C15 C16 121.8(2)
C17 C16 C15 119.16(19)
C17 C16 C13 133.73(19)
C15 C16 C13 107.10(17)
C18 C17 C16 118.9(2)
C18 C17 H17 120.5
C16 C17 H17 120.5
C17 C18 C19 120.9(2)
C17 C18 H18 119.5
C19 C18 H18 119.5
C20 C19 C18 121.9(2)
C20 C19 H19 119.1
C18 C19 H19 119.1
C19 C20 C15 117.3(2)
C19 C20 H20 121.3
C15 C20 H20 121.3
N1 C21 C22 113.73(16)
N1 C21 H21A 108.8
C22 C21 H21A 108.8
N1 C21 H21B 108.8
C22 C21 H21B 108.8
H21A C21 H21B 107.7
C23 C22 C25 106.25(18)
C23 C22 C21 127.9(2)
C25 C22 C21 125.62(18)
C22 C23 N5 110.2(2)
C22 C23 H23 124.9
N5 C23 H23 124.9
N5 C24 C29 130.9(2)
N5 C24 C25 106.7(2)
C29 C24 C25 122.4(2)
C26 C25 C24 118.3(2)
C26 C25 C22 134.03(19)
C24 C25 C22 107.65(19)
C27 C26 C25 119.4(2)
C27 C26 H26 120.3
C25 C26 H26 120.3
C26 C27 C28 121.1(2)
C26 C27 H27 119.4
C28 C27 H27 119.4
C29 C28 C27 121.2(2)
C29 C28 H28 119.4
C27 C28 H28 119.4
C28 C29 C24 117.6(2)
C28 C29 H29 121.2
C24 C29 H29 121.2
C12 N1 C1 113.12(15)
C12 N1 C21 110.83(16)
C1 N1 C21 110.86(15)
C2 N2 C3 114.63(16)
C2 N2 H2 107.1(14)
C3 N2 H2 107.7(15)
C5 N3 C6 109.50(17)
C5 N3 H3 130.0(15)
C6 N3 H3 120.5(15)
C14 N4 C15 107.88(18)
C14 N4 H4 123.2(13)
C15 N4 H4 128.7(13)
C23 N5 C24 109.17(19)
C23 N5 H5A 127.4(18)
C24 N5 H5A 123.4(18)

loop_
_geom_bond_atom_site_label_1
_geom_bond_atom_site_label_2
_geom_bond_distance
C1 N1 1.466(2)
C1 C2 1.507(3)
C1 H1A 0.9700
C1 H1B 0.9700
C2 N2 1.459(2)
C2 H2A 0.9700
C2 H2B 0.9700
C3 N2 1.459(3)
C3 C4 1.491(3)
C3 H3A 0.9700
C3 H3B 0.9700
C4 C5 1.359(3)
C4 C7 1.433(3)
C5 N3 1.362(3)
C5 H5 0.9300
C6 N3 1.364(3)
C6 C11 1.376(3)
C6 C7 1.410(3)
C7 C8 1.396(3)
C8 C9 1.375(3)
C8 H8 0.9300
C9 C10 1.384(3)
C9 H9 0.9300
C10 C11 1.366(3)
C10 H10 0.9300
C11 H11 0.9300
C12 N1 1.463(2)
C12 C13 1.490(3)
C12 H12A 0.9700
C12 H12B 0.9700
C13 C14 1.359(3)
C13 C16 1.428(3)
C14 N4 1.365(3)
C14 H14 0.9300
C15 N4 1.373(3)
C15 C20 1.392(3)
C15 C16 1.407(3)
C16 C17 1.401(3)
C17 C18 1.367(3)
C17 H17 0.9300
C18 C19 1.398(3)
C18 H18 0.9300
C19 C20 1.370(3)
C19 H19 0.9300
C20 H20 0.9300
C21 N1 1.466(2)
C21 C22 1.490(3)
C21 H21A 0.9700
C21 H21B 0.9700
C22 C23 1.354(3)
C22 C25 1.427(3)
C23 N5 1.363(3)
C23 H23 0.9300
C24 N5 1.373(3)
C24 C29 1.387(3)
C24 C25 1.400(3)
C25 C26 1.383(3)
C26 C27 1.372(3)
C26 H26 0.9300
C27 C28 1.385(3)
C27 H27 0.9300
C28 C29 1.360(3)
C28 H28 0.9300
C29 H29 0.9300
N2 H2 0.829(16)
N3 H3 0.849(16)
N4 H4 0.92(2)
N5 H5A 0.832(17)

loop_
_geom_hbond_atom_site_label_D
_geom_hbond_atom_site_label_H
_geom_hbond_atom_site_label_A
_geom_hbond_site_symmetry_A
_geom_hbond_distance_DH
_geom_hbond_distance_HA
_geom_hbond_distance_DA
_geom_hbond_angle_DHA
N4 H4 N2 3 0.92(2) 2.03(2) 2.953(3) 176.3(19)
N2 H2 N1 . 0.829(16) 2.45(2) 2.889(2) 114.3(16)

loop_
_geom_torsion_atom_site_label_1
_geom_torsion_atom_site_label_2
_geom_torsion_atom_site_label_3
_geom_torsion_atom_site_label_4
_geom_torsion
N1 C1 C2 N2 63.4(2)
N2 C3 C4 C5 19.5(3)
N2 C3 C4 C7 -160.79(18)
C7 C4 C5 N3 -0.6(2)
C3 C4 C5 N3 179.15(19)
N3 C6 C7 C8 178.42(18)
C11 C6 C7 C8 -1.6(3)
N3 C6 C7 C4 -1.3(2)
C11 C6 C7 C4 178.67(18)
C5 C4 C7 C8 -178.5(2)
C3 C4 C7 C8 1.8(4)
C5 C4 C7 C6 1.2(2)
C3 C4 C7 C6 -178.60(19)
C6 C7 C8 C9 0.3(3)
C4 C7 C8 C9 179.8(2)
C7 C8 C9 C10 1.1(4)
C8 C9 C10 C11 -1.2(4)
C9 C10 C11 C6 -0.2(4)
N3 C6 C11 C10 -178.5(2)
C7 C6 C11 C10 1.6(3)
N1 C12 C13 C14 -108.4(2)
N1 C12 C13 C16 67.8(2)
C16 C13 C14 N4 0.6(2)
C12 C13 C14 N4 177.40(18)
N4 C15 C16 C17 -179.86(17)
C20 C15 C16 C17 2.1(3)
N4 C15 C16 C13 0.5(2)
C20 C15 C16 C13 -177.50(18)
C14 C13 C16 C17 179.8(2)
C12 C13 C16 C17 2.9(3)
C14 C13 C16 C15 -0.6(2)
C12 C13 C16 C15 -177.50(18)
C15 C16 C17 C18 -1.7(3)
C13 C16 C17 C18 177.8(2)
C16 C17 C18 C19 0.0(3)
C17 C18 C19 C20 1.4(3)
C18 C19 C20 C15 -1.0(3)
N4 C15 C20 C19 -178.2(2)
C16 C15 C20 C19 -0.8(3)
N1 C21 C22 C23 -118.0(2)
N1 C21 C22 C25 68.3(3)
C25 C22 C23 N5 0.5(3)
C21 C22 C23 N5 -174.18(19)
N5 C24 C25 C26 179.86(19)
C29 C24 C25 C26 0.8(3)
N5 C24 C25 C22 0.9(2)
C29 C24 C25 C22 -178.12(19)
C23 C22 C25 C26 -179.6(2)
C21 C22 C25 C26 -4.7(4)
C23 C22 C25 C24 -0.9(2)
C21 C22 C25 C24 173.95(18)
C24 C25 C26 C27 -0.4(3)
C22 C25 C26 C27 178.2(2)
C25 C26 C27 C28 -0.5(4)
C26 C27 C28 C29 1.0(4)
C27 C28 C29 C24 -0.5(4)
N5 C24 C29 C28 -179.1(2)
C25 C24 C29 C28 -0.3(3)
C13 C12 N1 C1 68.4(2)
C13 C12 N1 C21 -166.40(16)
C2 C1 N1 C12 -147.38(16)
C2 C1 N1 C21 87.41(19)
C22 C21 N1 C12 76.6(2)
C22 C21 N1 C1 -156.94(17)
C1 C2 N2 C3 -161.54(17)
C4 C3 N2 C2 170.19(16)
C4 C5 N3 C6 -0.2(2)
C11 C6 N3 C5 -179.0(2)
C7 C6 N3 C5 0.9(2)
C13 C14 N4 C15 -0.3(2)
C20 C15 N4 C14 177.6(2)
C16 C15 N4 C14 -0.2(2)
C22 C23 N5 C24 0.1(3)
C29 C24 N5 C23 178.3(2)
C25 C24 N5 C23 -0.6(3)
